data_4003447
loop_
_publ_author_name
'He, Lei'
'Zhou, Lin'
'Shi, Ping-Ping'
'Ye, Qiong'
'Fu, Da-Wei'

_publ_section_title
;
 One-Dimensional Cadmium Thiocyanate Perovskite Ferroelastics Tuned by
 Halogen Substitution
;
_journal_name_full 'Chemistry of Materials'
_journal_paper_doi 10.1021/acs.chemmater.9b04232
_journal_year 2019
_chemical_formula_moiety 'C3 Cd N3 S3, C7 H17 Cl N'
_chemical_formula_sum 'C10 H17 Cd Cl N4 S3'
_chemical_formula_weight 437.32
_space_group_IT_number 61
_space_group_name_Hall '-P 2ac 2ab'
_space_group_name_H-M_alt 'P b c a'
_symmetry_cell_setting orthorhombic
_symmetry_space_group_name_Hall '-P 2ac 2ab'
_symmetry_space_group_name_H-M 'P b c a'
_atom_sites_solution_hydrogens geom
_atom_sites_solution_primary direct
_atom_sites_solution_secondary difmap
_audit_creation_method SHELXL-97
_cell_angle_alpha 90.00
_cell_angle_beta 90.00
_cell_angle_gamma 90.00
_cell_formula_units_Z 8
_cell_length_a 18.4818(12)
_cell_length_b 17.0544(11)
_cell_length_c 10.8438(3)
_cell_measurement_reflns_used 2855
_cell_measurement_temperature 293(2)
_cell_measurement_theta_max 29.95
_cell_measurement_theta_min 2.20
_cell_volume 3417.9(3)
_computing_structure_refinement 'SHELXL-97 (Sheldrick, 1997)'
_computing_structure_solution 'SHELXS-97 (Sheldrick, 1990)'
_diffrn_ambient_temperature 293(2)
_diffrn_measured_fraction_theta_full 0.970
_diffrn_measured_fraction_theta_max 0.970
_diffrn_measurement_device_type 'XtaLAB Synergy R, DW system, HyPix'
_diffrn_measurement_method '\w scans'
_diffrn_radiation_monochromator graphite
_diffrn_radiation_source 'fine-focus sealed tube'
_diffrn_radiation_type MoK\a
_diffrn_radiation_wavelength 0.71073
_diffrn_reflns_av_R_equivalents 0.0302
_diffrn_reflns_av_sigmaI/netI 0.0328
_diffrn_reflns_limit_h_max 25
_diffrn_reflns_limit_h_min -25
_diffrn_reflns_limit_k_max 23
_diffrn_reflns_limit_k_min -21
_diffrn_reflns_limit_l_max 15
_diffrn_reflns_limit_l_min -15
_diffrn_reflns_number 20884
_diffrn_reflns_theta_full 29.95
_diffrn_reflns_theta_max 29.95
_diffrn_reflns_theta_min 2.20
_exptl_absorpt_coefficient_mu 1.792
_exptl_absorpt_correction_T_max 0.716
_exptl_absorpt_correction_T_min 0.716
_exptl_absorpt_correction_type multi-scan
_exptl_crystal_colour colorless
_exptl_crystal_density_diffrn 1.700
_exptl_crystal_density_method 'not measured'
_exptl_crystal_description columnar
_exptl_crystal_F_000 1744
_exptl_crystal_size_max 0.20
_exptl_crystal_size_mid 0.20
_exptl_crystal_size_min 0.20
_refine_diff_density_max 1.699
_refine_diff_density_min -1.213
_refine_diff_density_rms 0.140
_refine_ls_extinction_coef 0.0036(4)
_refine_ls_extinction_expression Fc^*^=kFc[1+0.001xFc^2^\l^3^/sin(2\q)]^-1/4^
_refine_ls_extinction_method SHELXL
_refine_ls_goodness_of_fit_ref 1.042
_refine_ls_hydrogen_treatment mixed
_refine_ls_matrix_type full
_refine_ls_number_parameters 161
_refine_ls_number_reflns 4814
_refine_ls_number_restraints 111
_refine_ls_restrained_S_all 1.043
_refine_ls_R_factor_all 0.1011
_refine_ls_R_factor_gt 0.0613
_refine_ls_shift/su_max 0.000
_refine_ls_shift/su_mean 0.000
_refine_ls_structure_factor_coef Fsqd
_refine_ls_weighting_details 'calc w=1/[\s^2^(Fo^2^)+(0.1017P)^2^+6.8864P] where P=(Fo^2^+2Fc^2^)/3'
_refine_ls_weighting_scheme calc
_refine_ls_wR_factor_gt 0.1785
_refine_ls_wR_factor_ref 0.2087
_reflns_number_gt 2855
_reflns_number_total 4964
_reflns_threshold_expression >2sigma(I)
_cod_data_source_file cm9b04232_si_006.cif
_cod_data_source_block Cl_293K
_cod_depositor_comments
;
The following automatic conversions were performed:

data item '_exptl_absorpt_correction_type' value 'Multi-scan' was
changed to 'multi-scan' in accordance with the
/home/data/users/saulius/crontab/automatic-downloads/rss-feeds/ACS/lib/dictionaries/cif_core.dic
dictionary named 'cif_core.dic' version 2.4.2 last updated on
2011-04-26.

Automatic conversion script
Id: cif_fix_values 7556 2019-12-06 15:28:31Z antanas 
;
_cod_database_code 4003447

loop_
_symmetry_equiv_pos_as_xyz
'x, y, z'
'-x+1/2, -y, z+1/2'
'-x, y+1/2, -z+1/2'
'x+1/2, -y+1/2, -z'
'-x, -y, -z'
'x-1/2, y, -z-1/2'
'x, -y-1/2, z-1/2'
'-x-1/2, y-1/2, z'

loop_
_atom_site_label
_atom_site_type_symbol
_atom_site_fract_x
_atom_site_fract_y
_atom_site_fract_z
_atom_site_U_iso_or_equiv
_atom_site_adp_type
_atom_site_occupancy
_atom_site_symmetry_multiplicity
_atom_site_calc_flag
_atom_site_refinement_flags
Cl1 Cl 0.11505(16) 0.9264(2) -0.1282(3) 0.1345(11) Uani 1 1 d U
N3 N 0.2022(3) 0.1807(4) 0.3716(4) 0.0745(15) Uani 1 1 d U
N4 N 0.0495(3) 0.2089(4) 0.1634(4) 0.0683(14) Uani 1 1 d U
N2 N 0.1173(3) 0.3457(4) 0.3868(5) 0.0723(15) Uani 1 1 d U
C10 C 0.1224(3) 0.1325(4) 0.7882(5) 0.0564(14) Uani 1 1 d U
C8 C 0.2168(3) 0.1932(4) 0.2686(5) 0.0557(14) Uani 1 1 d U
C9 C 0.0305(3) 0.1956(3) 0.2614(5) 0.0542(13) Uani 1 1 d U
S1 S 0.24502(11) 0.20281(14) 0.12792(15) 0.0821(6) Uani 1 1 d U
Cd1 Cd 0.12327(2) 0.23656(3) 0.51942(4) 0.0591(2) Uani 1 1 d U
S3 S 0.12917(12) 0.09829(11) 0.64743(16) 0.0845(6) Uani 1 1 d U
S2 S 0.00291(10) 0.17739(14) 0.40242(14) 0.0807(6) Uani 1 1 d U
N1 N 0.1174(6) 0.9414(7) 0.1958(11) 0.150(2) Uani 1 1 d U
C7 C 0.1112(7) 0.8660(9) -0.0012(12) 0.171(6) Uani 1 1 d U
H7A H 0.0871 0.8178 -0.0255 0.205 Uiso 1 1 calc R
H7B H 0.1603 0.8523 0.0216 0.205 Uiso 1 1 calc R
C1 C 0.1511(9) 1.0126(9) 0.1476(14) 0.223(7) Uani 1 1 d U
H1A H 0.1887 0.9987 0.0906 0.335 Uiso 1 1 calc R
H1B H 0.1714 1.0422 0.2145 0.335 Uiso 1 1 calc R
H1C H 0.1153 1.0437 0.1061 0.335 Uiso 1 1 calc R
C6 C 0.0718(8) 0.8987(7) 0.1174(11) 0.150(2) Uani 1 1 d U
H6A H 0.0321 0.9321 0.0918 0.181 Uiso 1 1 calc R
H6B H 0.0515 0.8550 0.1630 0.181 Uiso 1 1 calc R
C3 C 0.1625(7) 0.9024(6) 0.2870(10) 0.123(3) Uani 1 1 d U
H3A H 0.2039 0.8848 0.2379 0.148 Uiso 1 1 calc R
C4 C 0.1332(6) 0.8266(8) 0.3391(13) 0.160(5) Uani 1 1 d U
H4A H 0.1104 0.7971 0.2746 0.241 Uiso 1 1 calc R
H4B H 0.0985 0.8380 0.4024 0.241 Uiso 1 1 calc R
H4C H 0.1723 0.7966 0.3735 0.241 Uiso 1 1 calc R
C5 C 0.1968(7) 0.9508(9) 0.3829(13) 0.189(6) Uani 1 1 d U
H5A H 0.2163 0.9974 0.3462 0.284 Uiso 1 1 calc R
H5B H 0.2350 0.9215 0.4214 0.284 Uiso 1 1 calc R
H5C H 0.1614 0.9649 0.4438 0.284 Uiso 1 1 calc R
C2 C 0.0624(7) 0.9815(7) 0.2917(10) 0.150(2) Uani 1 1 d U
H2A H 0.0354 0.9415 0.3336 0.226 Uiso 1 1 calc R
H2B H 0.0298 1.0153 0.2480 0.226 Uiso 1 1 calc R
H2C H 0.0893 1.0116 0.3508 0.226 Uiso 1 1 calc R

loop_
_atom_site_aniso_label
_atom_site_aniso_U_11
_atom_site_aniso_U_22
_atom_site_aniso_U_33
_atom_site_aniso_U_23
_atom_site_aniso_U_13
_atom_site_aniso_U_12
Cl1 0.150(3) 0.157(3) 0.0959(19) 0.0095(19) -0.0209(16) -0.0113(19)
N3 0.093(4) 0.099(4) 0.031(2) -0.007(2) 0.012(2) -0.013(3)
N4 0.079(3) 0.091(4) 0.036(2) 0.003(2) 0.001(2) -0.019(3)
N2 0.099(4) 0.077(3) 0.040(2) 0.003(2) -0.010(3) -0.007(3)
C10 0.072(4) 0.051(3) 0.046(3) 0.006(2) -0.010(3) -0.004(3)
C8 0.054(3) 0.066(4) 0.047(3) -0.008(3) -0.003(2) 0.007(3)
C9 0.057(3) 0.067(4) 0.039(2) -0.002(2) 0.001(2) -0.010(3)
S1 0.0805(11) 0.1205(16) 0.0453(8) 0.0029(9) 0.0093(8) 0.0012(11)
Cd1 0.0759(4) 0.0724(4) 0.0290(2) 0.00000(17) 0.00484(18) 0.0088(2)
S3 0.1457(19) 0.0630(10) 0.0448(8) -0.0040(7) 0.0025(9) 0.0087(11)
S2 0.0840(11) 0.1195(15) 0.0387(7) 0.0034(8) 0.0111(7) -0.0282(11)
N1 0.187(7) 0.138(6) 0.126(5) -0.001(4) -0.037(4) -0.005(4)
C7 0.276(17) 0.113(10) 0.125(8) -0.001(6) 0.002(9) -0.008(9)
C1 0.41(2) 0.132(11) 0.129(11) 0.015(8) 0.014(11) -0.087(11)
C6 0.187(7) 0.138(6) 0.126(5) -0.001(4) -0.037(4) -0.005(4)
C3 0.152(9) 0.118(7) 0.100(7) -0.004(5) -0.001(6) -0.013(6)
C4 0.213(14) 0.117(8) 0.151(11) 0.017(7) 0.077(9) -0.006(7)
C5 0.201(14) 0.195(12) 0.172(13) -0.047(11) -0.076(11) -0.006(11)
C2 0.187(7) 0.138(6) 0.126(5) -0.001(4) -0.037(4) -0.005(4)

loop_
_atom_type_symbol
_atom_type_description
_atom_type_scat_dispersion_real
_atom_type_scat_dispersion_imag
_atom_type_scat_source
C C 0.0033 0.0016 'International Tables Vol C Tables 4.2.6.8 and 6.1.1.4'
H H 0.0000 0.0000 'International Tables Vol C Tables 4.2.6.8 and 6.1.1.4'
N N 0.0061 0.0033 'International Tables Vol C Tables 4.2.6.8 and 6.1.1.4'
S S 0.1246 0.1234 'International Tables Vol C Tables 4.2.6.8 and 6.1.1.4'
Cl Cl 0.1484 0.1585 'International Tables Vol C Tables 4.2.6.8 and 6.1.1.4'
Cd Cd -0.8075 1.2024 'International Tables Vol C Tables 4.2.6.8 and 6.1.1.4'

loop_
_geom_angle_atom_site_label_1
_geom_angle_atom_site_label_2
_geom_angle_atom_site_label_3
_geom_angle
_geom_angle_site_symmetry_1
_geom_angle_site_symmetry_3
C8 N3 Cd1 135.7(5) . .
C9 N4 Cd1 154.9(5) . 7_565
C10 N2 Cd1 146.1(5) 7_565 .
N2 C10 S3 178.2(6) 7_566 .
N3 C8 S1 173.0(6) . .
N4 C9 S2 179.5(7) . .
C8 S1 Cd1 100.3(2) . 7_565
N4 Cd1 N2 93.9(2) 7_566 .
N4 Cd1 N3 178.83(19) 7_566 .
N2 Cd1 N3 86.2(2) . .
N4 Cd1 S3 91.62(15) 7_566 .
N2 Cd1 S3 172.79(14) . .
N3 Cd1 S3 88.40(15) . .
N4 Cd1 S1 92.46(15) 7_566 7_566
N2 Cd1 S1 90.15(14) . 7_566
N3 Cd1 S1 86.38(14) . 7_566
S3 Cd1 S1 94.28(7) . 7_566
N4 Cd1 S2 88.97(15) 7_566 .
N2 Cd1 S2 88.29(14) . .
N3 Cd1 S2 92.19(14) . .
S3 Cd1 S2 87.14(6) . .
S1 Cd1 S2 177.95(5) 7_566 .
C10 S3 Cd1 99.3(2) . .
C9 S2 Cd1 96.2(2) . .
C6 N1 C3 121.3(11) . .
C6 N1 C1 118.1(12) . .
C3 N1 C1 112.3(12) . .
C6 N1 C2 103.5(10) . .
C3 N1 C2 96.7(10) . .
C1 N1 C2 98.4(11) . .
C6 C7 Cl1 117.3(11) . .
C6 C7 H7A 108.0 . .
Cl1 C7 H7A 108.0 . .
C6 C7 H7B 108.0 . .
Cl1 C7 H7B 108.0 . .
H7A C7 H7B 107.2 . .
N1 C1 H1A 109.5 . .
N1 C1 H1B 109.5 . .
H1A C1 H1B 109.5 . .
N1 C1 H1C 109.5 . .
H1A C1 H1C 109.5 . .
H1B C1 H1C 109.5 . .
N1 C6 C7 113.6(12) . .
N1 C6 H6A 108.8 . .
C7 C6 H6A 108.8 . .
N1 C6 H6B 108.8 . .
C7 C6 H6B 108.8 . .
H6A C6 H6B 107.7 . .
N1 C3 C5 118.2(11) . .
N1 C3 C4 116.2(11) . .
C5 C3 C4 111.6(11) . .
N1 C3 H3A 102.7 . .
C5 C3 H3A 102.7 . .
C4 C3 H3A 102.7 . .
C3 C4 H4A 109.5 . .
C3 C4 H4B 109.5 . .
H4A C4 H4B 109.5 . .
C3 C4 H4C 109.5 . .
H4A C4 H4C 109.5 . .
H4B C4 H4C 109.5 . .
C3 C5 H5A 109.5 . .
C3 C5 H5B 109.5 . .
H5A C5 H5B 109.5 . .
C3 C5 H5C 109.5 . .
H5A C5 H5C 109.5 . .
H5B C5 H5C 109.5 . .
N1 C2 H2A 109.5 . .
N1 C2 H2B 109.5 . .
H2A C2 H2B 109.5 . .
N1 C2 H2C 109.5 . .
H2A C2 H2C 109.5 . .
H2B C2 H2C 109.5 . .

loop_
_geom_bond_atom_site_label_1
_geom_bond_atom_site_label_2
_geom_bond_distance
_geom_bond_site_symmetry_2
Cl1 C7 1.722(14) .
N3 C8 1.168(7) .
N3 Cd1 2.368(5) .
N4 C9 1.141(7) .
N4 Cd1 2.272(5) 7_565
N2 C10 1.137(7) 7_565
N2 Cd1 2.354(6) .
C10 N2 1.137(7) 7_566
C10 S3 1.639(6) .
C8 S1 1.621(6) .
C9 S2 1.642(5) .
S1 Cd1 2.742(2) 7_565
Cd1 N4 2.272(5) 7_566
Cd1 S3 2.739(2) .
Cd1 S1 2.742(2) 7_566
Cd1 S2 2.7525(19) .
N1 C6 1.401(14) .
N1 C3 1.453(15) .
N1 C1 1.462(16) .
N1 C2 1.607(15) .
C7 C6 1.579(16) .
C7 H7A 0.9700 .
C7 H7B 0.9700 .
C1 H1A 0.9600 .
C1 H1B 0.9600 .
C1 H1C 0.9600 .
C6 H6A 0.9700 .
C6 H6B 0.9700 .
C3 C5 1.471(14) .
C3 C4 1.511(14) .
C3 H3A 0.9800 .
C4 H4A 0.9600 .
C4 H4B 0.9600 .
C4 H4C 0.9600 .
C5 H5A 0.9600 .
C5 H5B 0.9600 .
C5 H5C 0.9600 .
C2 H2A 0.9600 .
C2 H2B 0.9600 .
C2 H2C 0.9600 .

loop_
_geom_torsion_atom_site_label_1
_geom_torsion_atom_site_label_2
_geom_torsion_atom_site_label_3
_geom_torsion_atom_site_label_4
_geom_torsion
_geom_torsion_site_symmetry_1
_geom_torsion_site_symmetry_4
Cd1 N3 C8 S1 171(5) . .
Cd1 N4 C9 S2 74(77) 7_565 .
N3 C8 S1 Cd1 159(5) . 7_565
C10 N2 Cd1 N4 -155.4(9) 7_565 7_566
C10 N2 Cd1 N3 25.7(9) 7_565 .
C10 N2 Cd1 S3 -15.9(19) 7_565 .
C10 N2 Cd1 S1 112.1(9) 7_565 7_566
C10 N2 Cd1 S2 -66.6(9) 7_565 .
C8 N3 Cd1 N4 -110(10) . 7_566
C8 N3 Cd1 N2 -16.0(7) . .
C8 N3 Cd1 S3 159.2(7) . .
C8 N3 Cd1 S1 -106.4(7) . 7_566
C8 N3 Cd1 S2 72.1(7) . .
N2 C10 S3 Cd1 164(19) 7_566 .
N4 Cd1 S3 C10 -32.0(3) 7_566 .
N2 Cd1 S3 C10 -171.6(11) . .
N3 Cd1 S3 C10 146.8(3) . .
S1 Cd1 S3 C10 60.6(2) 7_566 .
S2 Cd1 S3 C10 -120.9(2) . .
N4 C9 S2 Cd1 -84(77) . .
N4 Cd1 S2 C9 139.1(3) 7_566 .
N2 Cd1 S2 C9 45.2(3) . .
N3 Cd1 S2 C9 -41.0(3) . .
S3 Cd1 S2 C9 -129.3(2) . .
S1 Cd1 S2 C9 5(2) 7_566 .
C3 N1 C6 C7 -84.2(15) . .
C1 N1 C6 C7 61.8(16) . .
C2 N1 C6 C7 169.2(10) . .
Cl1 C7 C6 N1 -87.5(13) . .
C6 N1 C3 C5 -167.1(13) . .
C1 N1 C3 C5 45.1(18) . .
C2 N1 C3 C5 -56.8(14) . .
C6 N1 C3 C4 -30.3(18) . .
C1 N1 C3 C4 -178.0(12) . .
C2 N1 C3 C4 80.0(11) . .
